data_1545754
loop_
_publ_author_name
'Zhao, Shou'
'Abu-Omar, Mahdi M.'

_publ_section_title
;
 Renewable Thermoplastics Based on Lignin-Derived Polyphenols
;
_journal_name_full Macromolecules
_journal_paper_doi 10.1021/acs.macromol.7b00064
_journal_year 2017
_chemical_absolute_configuration ad
_chemical_formula_moiety 'C22 H22 O6, 2(C4 H10 O)'
_chemical_formula_sum 'C30 H42 O8'
_chemical_formula_weight 530.63
_space_group_crystal_system monoclinic
_space_group_IT_number 4
_space_group_name_Hall 'P 2yb'
_space_group_name_H-M_alt 'P 1 21 1'
_symmetry_space_group_name_Hall 'P 2yb'
_symmetry_space_group_name_H-M 'P 1 21 1'
_atom_sites_solution_hydrogens geom
_atom_sites_solution_primary direct
_atom_sites_solution_secondary difmap
_audit_creation_method SHELXL-2014/7
_cell_angle_alpha 90
_cell_angle_beta 107.7722(13)
_cell_angle_gamma 90
_cell_formula_units_Z 2
_cell_length_a 8.6396(3)
_cell_length_b 16.1754(6)
_cell_length_c 10.6697(4)
_cell_measurement_reflns_used 19490
_cell_measurement_temperature 100(2)
_cell_measurement_theta_max 30.512
_cell_measurement_theta_min 2.004
_cell_volume 1419.92(9)
_computing_cell_refinement 'HKL3000 (Otwinowski & Minor, 1997)'
_computing_data_collection 'Nonius Collect (Nonius, 1998)'
_computing_data_reduction 'HKL3000 (Otwinowski & Minor, 1997)'
_computing_structure_refinement
;  
SHELXL-2014/7 (Sheldrick, 2014), 
SHELXLE Rev714 (H\"ubschle et al., 2011)
;
_computing_structure_solution 'SHELXS-97 (Sheldrick, 2008)'
_diffrn_ambient_temperature 100(2)
_diffrn_measured_fraction_theta_full 0.998
_diffrn_measured_fraction_theta_max 0.867
_diffrn_measurement_device_type 'Nonius Kappa CCD diffractometer'
_diffrn_measurement_method '\w and \f scans'
_diffrn_radiation_monochromator graphite
_diffrn_radiation_type MoK\a
_diffrn_radiation_wavelength 0.71073
_diffrn_reflns_av_R_equivalents 0.0440
_diffrn_reflns_av_unetI/netI 0.0408
_diffrn_reflns_Laue_measured_fraction_full 0.998
_diffrn_reflns_Laue_measured_fraction_max 0.867
_diffrn_reflns_limit_h_max 9
_diffrn_reflns_limit_h_min -11
_diffrn_reflns_limit_k_max 16
_diffrn_reflns_limit_k_min -21
_diffrn_reflns_limit_l_max 11
_diffrn_reflns_limit_l_min -14
_diffrn_reflns_number 19490
_diffrn_reflns_point_group_measured_fraction_full 0.963
_diffrn_reflns_point_group_measured_fraction_max 0.785
_diffrn_reflns_theta_full 25.242
_diffrn_reflns_theta_max 30.512
_diffrn_reflns_theta_min 2.004
_diffrn_source 'fine focus X-ray tube'
_exptl_absorpt_coefficient_mu 0.089
_exptl_absorpt_correction_T_max 0.982
_exptl_absorpt_correction_T_min 0.826
_exptl_absorpt_correction_type multi-scan
_exptl_absorpt_process_details 'SCALEPACK (Otwinowski & Minor, 1997)'
_exptl_crystal_colour colourless
_exptl_crystal_density_diffrn 1.241
_exptl_crystal_description plate
_exptl_crystal_F_000 572
_exptl_crystal_size_max 0.550
_exptl_crystal_size_mid 0.350
_exptl_crystal_size_min 0.210
_refine_diff_density_max 0.191
_refine_diff_density_min -0.208
_refine_diff_density_rms 0.041
_refine_ls_abs_structure_details
;
 Flack x determined using 2349 quotients [(I+)-(I-)]/[(I+)+(I-)]
 (Parsons, Flack and Wagner, Acta Cryst. B69 (2013) 249-259).
;
_refine_ls_abs_structure_Flack -0.3(3)
_refine_ls_extinction_method none
_refine_ls_goodness_of_fit_ref 1.142
_refine_ls_hydrogen_treatment constr
_refine_ls_matrix_type full
_refine_ls_number_parameters 355
_refine_ls_number_reflns 6829
_refine_ls_number_restraints 1
_refine_ls_restrained_S_all 1.142
_refine_ls_R_factor_all 0.0451
_refine_ls_R_factor_gt 0.0391
_refine_ls_shift/su_max 0.000
_refine_ls_shift/su_mean 0.000
_refine_ls_structure_factor_coef Fsqd
_refine_ls_weighting_details 'w=1/[\s^2^(Fo^2^)+(0.0262P)^2^+0.2403P] where P=(Fo^2^+2Fc^2^)/3'
_refine_ls_weighting_scheme calc
_refine_ls_wR_factor_gt 0.0796
_refine_ls_wR_factor_ref 0.0820
_reflns_Friedel_coverage 0.753
_reflns_Friedel_fraction_full 0.925
_reflns_Friedel_fraction_max 0.697
_reflns_number_gt 6143
_reflns_number_total 6829
_reflns_threshold_expression 'I > 2\s(I)'
_cod_data_source_file ma7b00064_si_002.cif
_cod_data_source_block Van-M-Cate
_cod_database_code 1545754
_shelx_shelxl_version_number 2014/7
_shelx_space_group_comment
;
The symmetry employed for this shelxl refinement is uniquely defined
by the following loop, which should always be used as a source of
symmetry information in preference to the above space-group names.
They are only intended as comments.
;
_shelx_estimated_absorpt_t_min 0.953
_shelx_estimated_absorpt_t_max 0.982

loop_
_space_group_symop_operation_xyz
'x, y, z'
'-x, y+1/2, -z'

loop_
_atom_site_label
_atom_site_type_symbol
_atom_site_fract_x
_atom_site_fract_y
_atom_site_fract_z
_atom_site_U_iso_or_equiv
_atom_site_adp_type
_atom_site_occupancy
_atom_site_site_symmetry_order
_atom_site_calc_flag
_atom_site_refinement_flags_posn
_atom_site_refinement_flags_adp
C1 C 0.4317(2) 0.96852(12) 0.01215(19) 0.0166(4) Uani 1 1 d . .
H1 H 0.5079 0.9653 -0.0418 0.020 Uiso 1 1 calc R U
C2 C 0.2645(2) 0.94187(12) -0.07764(19) 0.0171(4) Uani 1 1 d . .
C3 C 0.2575(2) 0.88266(12) -0.17540(19) 0.0177(4) Uani 1 1 d . .
H3 H 0.3554 0.8612 -0.1854 0.021 Uiso 1 1 calc R U
C4 C 0.1087(3) 0.85518(13) -0.25773(19) 0.0182(4) Uani 1 1 d . .
C5 C -0.0357(2) 0.88646(12) -0.24239(19) 0.0183(4) Uani 1 1 d . .
C6 C -0.0294(3) 0.94576(13) -0.14832(19) 0.0196(4) Uani 1 1 d . .
H6 H -0.1273 0.9681 -0.1396 0.024 Uiso 1 1 calc R U
C7 C 0.1206(3) 0.97318(13) -0.06556(19) 0.0193(4) Uani 1 1 d . .
H7 H 0.1237 1.0137 -0.0004 0.023 Uiso 1 1 calc R U
C8 C 0.4319(2) 1.05847(12) 0.05612(19) 0.0172(4) Uani 1 1 d . .
C9 C 0.4498(2) 1.12368(13) -0.0255(2) 0.0179(4) Uani 1 1 d . .
C10 C 0.4325(2) 1.20464(13) 0.0133(2) 0.0181(4) Uani 1 1 d . .
H10 H 0.4454 1.2490 -0.0410 0.022 Uiso 1 1 calc R U
C11 C 0.3971(2) 1.22246(12) 0.1289(2) 0.0175(4) Uani 1 1 d . .
C12 C 0.3868(2) 1.15761(12) 0.2124(2) 0.0181(4) Uani 1 1 d . .
C13 C 0.4030(3) 1.07685(13) 0.1746(2) 0.0189(4) Uani 1 1 d . .
H13 H 0.3941 1.0329 0.2310 0.023 Uiso 1 1 calc R U
C14 C 0.4829(3) 1.10772(13) -0.1542(2) 0.0227(4) Uani 1 1 d . .
H14A H 0.5897 1.0816 -0.1370 0.034 Uiso 1 1 calc R U
H14B H 0.4817 1.1602 -0.2004 0.034 Uiso 1 1 calc R U
H14C H 0.3989 1.0710 -0.2088 0.034 Uiso 1 1 calc R U
C15 C 0.4998(2) 0.91100(12) 0.13002(19) 0.0165(4) Uani 1 1 d . .
C16 C 0.6692(3) 0.90386(12) 0.1878(2) 0.0185(4) Uani 1 1 d . .
C17 C 0.7296(3) 0.85482(13) 0.2989(2) 0.0195(4) Uani 1 1 d . .
H17 H 0.8437 0.8512 0.3396 0.023 Uiso 1 1 calc R U
C18 C 0.6260(2) 0.81098(12) 0.35135(19) 0.0178(4) Uani 1 1 d . .
C19 C 0.4592(3) 0.81643(12) 0.29405(19) 0.0181(4) Uani 1 1 d . .
C20 C 0.3973(3) 0.86765(12) 0.18543(19) 0.0172(4) Uani 1 1 d . .
H20 H 0.2830 0.8732 0.1483 0.021 Uiso 1 1 calc R U
C21 C 0.7860(3) 0.94716(15) 0.1298(2) 0.0279(5) Uani 1 1 d . .
H21A H 0.8977 0.9372 0.1855 0.042 Uiso 1 1 calc R U
H21B H 0.7638 1.0067 0.1249 0.042 Uiso 1 1 calc R U
H21C H 0.7724 0.9257 0.0411 0.042 Uiso 1 1 calc R U
C22 C 0.2299(3) 0.75688(16) -0.3657(2) 0.0312(5) Uani 1 1 d . .
H22A H 0.2884 0.7326 -0.2801 0.047 Uiso 1 1 calc R U
H22B H 0.3003 0.7968 -0.3910 0.047 Uiso 1 1 calc R U
H22C H 0.1988 0.7131 -0.4321 0.047 Uiso 1 1 calc R U
C23 C 0.1287(3) 0.72980(14) 0.0175(2) 0.0268(5) Uani 1 1 d . .
H23A H 0.2429 0.7416 0.0226 0.032 Uiso 1 1 calc R U
H23B H 0.0656 0.7814 -0.0092 0.032 Uiso 1 1 calc R U
C24 C 0.0625(3) 0.66497(15) -0.0861(2) 0.0305(5) Uani 1 1 d . .
H24A H 0.1145 0.6118 -0.0553 0.046 Uiso 1 1 calc R U
H24B H 0.0851 0.6809 -0.1674 0.046 Uiso 1 1 calc R U
H24C H -0.0551 0.6600 -0.1031 0.046 Uiso 1 1 calc R U
C25 C -0.0399(3) 0.70293(15) 0.1534(2) 0.0270(5) Uani 1 1 d . .
H25A H -0.1062 0.6646 0.0859 0.032 Uiso 1 1 calc R U
H25B H -0.0898 0.7585 0.1364 0.032 Uiso 1 1 calc R U
C26 C -0.0359(3) 0.67411(18) 0.2877(3) 0.0345(6) Uani 1 1 d . .
H26A H 0.0305 0.7121 0.3541 0.052 Uiso 1 1 calc R U
H26B H 0.0111 0.6185 0.3031 0.052 Uiso 1 1 calc R U
H26C H -0.1468 0.6729 0.2939 0.052 Uiso 1 1 calc R U
C27 C 0.5051(3) 0.99475(14) 0.5383(2) 0.0291(5) Uani 1 1 d . .
H27A H 0.5018 0.9436 0.4866 0.035 Uiso 1 1 calc R U
H27B H 0.5131 0.9789 0.6297 0.035 Uiso 1 1 calc R U
C28 C 0.6491(3) 1.04554(17) 0.5377(3) 0.0381(6) Uani 1 1 d . .
H28A H 0.6415 1.0603 0.4469 0.057 Uiso 1 1 calc R U
H28B H 0.7487 1.0137 0.5767 0.057 Uiso 1 1 calc R U
H28C H 0.6518 1.0960 0.5891 0.057 Uiso 1 1 calc R U
C29 C 0.2160(3) 0.99980(17) 0.4840(3) 0.0359(6) Uani 1 1 d . .
H29A H 0.2205 0.9872 0.5758 0.043 Uiso 1 1 calc R U
H29B H 0.2061 0.9471 0.4351 0.043 Uiso 1 1 calc R U
C30 C 0.0722(3) 1.05411(18) 0.4209(3) 0.0400(6) Uani 1 1 d . .
H30A H 0.0652 1.0639 0.3287 0.060 Uiso 1 1 calc R U
H30B H 0.0850 1.1070 0.4677 0.060 Uiso 1 1 calc R U
H30C H -0.0273 1.0269 0.4253 0.060 Uiso 1 1 calc R U
O1 O 0.08707(18) 0.79796(10) -0.35656(14) 0.0243(3) Uani 1 1 d . .
O2 O -0.18520(18) 0.85827(9) -0.31910(15) 0.0216(3) Uani 1 1 d . .
H2 H -0.1724 0.8248 -0.3753 0.032 Uiso 1 1 calc R U
O3 O 0.37522(18) 1.30347(9) 0.15883(15) 0.0218(3) Uani 1 1 d . .
H3A H 0.3267 1.3051 0.2160 0.033 Uiso 1 1 calc R U
O4 O 0.35776(19) 1.17745(9) 0.32820(14) 0.0230(3) Uani 1 1 d . .
H4 H 0.3556 1.1341 0.3709 0.035 Uiso 1 1 calc R U
O5 O 0.69241(18) 0.76126(10) 0.45924(14) 0.0222(3) Uani 1 1 d . .
H5 H 0.6177 0.7408 0.4845 0.033 Uiso 1 1 calc R U
O6 O 0.36288(18) 0.77082(9) 0.35050(14) 0.0236(3) Uani 1 1 d . .
H6A H 0.2795 0.7547 0.2916 0.035 Uiso 1 1 calc R U
O7 O 0.12274(17) 0.70578(10) 0.14595(14) 0.0249(3) Uani 1 1 d . .
O8 O 0.36011(19) 1.04213(10) 0.48208(15) 0.0269(3) Uani 1 1 d . .

loop_
_atom_site_aniso_label
_atom_site_aniso_U_11
_atom_site_aniso_U_22
_atom_site_aniso_U_33
_atom_site_aniso_U_23
_atom_site_aniso_U_13
_atom_site_aniso_U_12
C1 0.0207(10) 0.0141(10) 0.0160(9) -0.0002(7) 0.0069(7) -0.0012(7)
C2 0.0212(10) 0.0145(10) 0.0156(9) 0.0019(7) 0.0055(8) -0.0007(7)
C3 0.0199(10) 0.0172(10) 0.0165(9) 0.0001(7) 0.0063(8) 0.0014(7)
C4 0.0235(11) 0.0155(10) 0.0148(9) -0.0012(7) 0.0048(8) -0.0001(8)
C5 0.0194(10) 0.0177(11) 0.0168(9) 0.0017(7) 0.0040(8) -0.0015(8)
C6 0.0215(10) 0.0181(11) 0.0203(10) 0.0001(8) 0.0079(8) 0.0024(8)
C7 0.0239(11) 0.0158(10) 0.0181(9) -0.0012(8) 0.0063(8) 0.0005(8)
C8 0.0188(10) 0.0145(10) 0.0171(9) 0.0000(7) 0.0036(8) 0.0000(7)
C9 0.0179(10) 0.0180(11) 0.0178(10) 0.0022(8) 0.0056(8) -0.0007(8)
C10 0.0175(9) 0.0150(10) 0.0212(10) 0.0034(8) 0.0051(8) -0.0009(7)
C11 0.0175(9) 0.0116(10) 0.0228(10) -0.0006(7) 0.0051(8) -0.0003(7)
C12 0.0193(10) 0.0169(11) 0.0182(10) -0.0018(7) 0.0060(8) -0.0014(7)
C13 0.0235(11) 0.0152(10) 0.0180(9) 0.0015(7) 0.0064(8) -0.0008(8)
C14 0.0307(12) 0.0186(11) 0.0208(10) 0.0027(8) 0.0110(9) 0.0009(8)
C15 0.0205(10) 0.0125(10) 0.0161(9) -0.0022(7) 0.0050(8) -0.0005(7)
C16 0.0211(10) 0.0148(10) 0.0197(9) -0.0014(8) 0.0063(8) -0.0019(7)
C17 0.0178(10) 0.0191(11) 0.0203(10) -0.0007(8) 0.0038(8) -0.0022(8)
C18 0.0239(10) 0.0131(10) 0.0151(9) -0.0005(7) 0.0039(8) 0.0009(7)
C19 0.0237(11) 0.0140(10) 0.0178(9) -0.0019(7) 0.0079(8) -0.0042(8)
C20 0.0191(10) 0.0150(10) 0.0173(9) -0.0019(7) 0.0051(8) -0.0005(7)
C21 0.0222(11) 0.0326(13) 0.0285(12) 0.0078(10) 0.0073(9) -0.0047(9)
C22 0.0249(12) 0.0362(14) 0.0298(12) -0.0152(11) 0.0046(10) 0.0047(10)
C23 0.0314(12) 0.0255(13) 0.0235(11) -0.0001(9) 0.0083(10) -0.0048(9)
C24 0.0356(13) 0.0269(13) 0.0295(12) -0.0055(10) 0.0107(11) -0.0036(10)
C25 0.0197(11) 0.0313(13) 0.0290(11) -0.0004(9) 0.0059(9) 0.0006(9)
C26 0.0292(13) 0.0430(15) 0.0333(13) 0.0042(11) 0.0125(11) 0.0034(11)
C27 0.0390(14) 0.0220(13) 0.0249(12) -0.0002(9) 0.0076(10) 0.0054(10)
C28 0.0345(14) 0.0349(15) 0.0424(15) 0.0064(12) 0.0078(12) 0.0048(11)
C29 0.0388(15) 0.0386(15) 0.0293(13) 0.0042(11) 0.0091(11) -0.0106(11)
C30 0.0355(15) 0.0480(17) 0.0372(15) -0.0012(12) 0.0120(12) -0.0060(12)
O1 0.0206(8) 0.0291(9) 0.0207(7) -0.0095(6) 0.0026(6) 0.0028(6)
O2 0.0198(7) 0.0228(8) 0.0211(7) -0.0038(6) 0.0044(6) -0.0010(6)
O3 0.0256(8) 0.0147(7) 0.0279(8) 0.0000(6) 0.0124(6) 0.0013(6)
O4 0.0349(9) 0.0160(8) 0.0208(8) -0.0012(6) 0.0125(7) -0.0008(6)
O5 0.0246(8) 0.0230(8) 0.0174(7) 0.0053(6) 0.0042(6) -0.0007(6)
O6 0.0245(8) 0.0263(9) 0.0203(7) 0.0045(6) 0.0073(6) -0.0058(6)
O7 0.0197(7) 0.0308(9) 0.0228(8) 0.0021(6) 0.0046(6) -0.0030(6)
O8 0.0315(9) 0.0245(8) 0.0253(8) 0.0047(6) 0.0097(7) -0.0011(6)

loop_
_atom_type_symbol
_atom_type_description
_atom_type_scat_dispersion_real
_atom_type_scat_dispersion_imag
_atom_type_scat_source
C C 0.0033 0.0016 'International Tables Vol C Tables 4.2.6.8 and 6.1.1.4'
H H 0.0000 0.0000 'International Tables Vol C Tables 4.2.6.8 and 6.1.1.4'
O O 0.0106 0.0060 'International Tables Vol C Tables 4.2.6.8 and 6.1.1.4'

loop_
_geom_angle_atom_site_label_1
_geom_angle_atom_site_label_2
_geom_angle_atom_site_label_3
_geom_angle
C8 C1 C15 111.25(16)
C8 C1 C2 111.88(17)
C15 C1 C2 113.31(16)
C8 C1 H1 106.6
C15 C1 H1 106.6
C2 C1 H1 106.6
C7 C2 C3 118.86(19)
C7 C2 C1 122.75(18)
C3 C2 C1 118.39(18)
C4 C3 C2 120.63(18)
C4 C3 H3 119.7
C2 C3 H3 119.7
O1 C4 C3 125.72(18)
O1 C4 C5 114.60(17)
C3 C4 C5 119.69(18)
C6 C5 O2 118.97(18)
C6 C5 C4 119.88(18)
O2 C5 C4 121.15(18)
C5 C6 C7 120.24(19)
C5 C6 H6 119.9
C7 C6 H6 119.9
C2 C7 C6 120.69(19)
C2 C7 H7 119.7
C6 C7 H7 119.7
C13 C8 C9 119.09(18)
C13 C8 C1 119.85(18)
C9 C8 C1 120.91(18)
C10 C9 C8 118.54(18)
C10 C9 C14 119.90(18)
C8 C9 C14 121.54(18)
C11 C10 C9 122.09(18)
C11 C10 H10 119.0
C9 C10 H10 119.0
O3 C11 C10 119.17(17)
O3 C11 C12 121.80(18)
C10 C11 C12 119.03(18)
O4 C12 C13 123.03(18)
O4 C12 C11 117.64(17)
C13 C12 C11 119.32(19)
C12 C13 C8 121.80(19)
C12 C13 H13 119.1
C8 C13 H13 119.1
C9 C14 H14A 109.5
C9 C14 H14B 109.5
H14A C14 H14B 109.5
C9 C14 H14C 109.5
H14A C14 H14C 109.5
H14B C14 H14C 109.5
C20 C15 C16 118.85(18)
C20 C15 C1 121.30(18)
C16 C15 C1 119.80(17)
C17 C16 C15 119.31(19)
C17 C16 C21 119.45(19)
C15 C16 C21 121.23(18)
C18 C17 C16 121.07(19)
C18 C17 H17 119.5
C16 C17 H17 119.5
O5 C18 C19 121.18(18)
O5 C18 C17 118.70(18)
C19 C18 C17 120.11(18)
O6 C19 C18 117.24(18)
O6 C19 C20 123.49(19)
C18 C19 C20 119.26(18)
C19 C20 C15 121.35(19)
C19 C20 H20 119.3
C15 C20 H20 119.3
C16 C21 H21A 109.5
C16 C21 H21B 109.5
H21A C21 H21B 109.5
C16 C21 H21C 109.5
H21A C21 H21C 109.5
H21B C21 H21C 109.5
O1 C22 H22A 109.5
O1 C22 H22B 109.5
H22A C22 H22B 109.5
O1 C22 H22C 109.5
H22A C22 H22C 109.5
H22B C22 H22C 109.5
O7 C23 C24 113.29(19)
O7 C23 H23A 108.9
C24 C23 H23A 108.9
O7 C23 H23B 108.9
C24 C23 H23B 108.9
H23A C23 H23B 107.7
C23 C24 H24A 109.5
C23 C24 H24B 109.5
H24A C24 H24B 109.5
C23 C24 H24C 109.5
H24A C24 H24C 109.5
H24B C24 H24C 109.5
O7 C25 C26 109.07(18)
O7 C25 H25A 109.9
C26 C25 H25A 109.9
O7 C25 H25B 109.9
C26 C25 H25B 109.9
H25A C25 H25B 108.3
C25 C26 H26A 109.5
C25 C26 H26B 109.5
H26A C26 H26B 109.5
C25 C26 H26C 109.5
H26A C26 H26C 109.5
H26B C26 H26C 109.5
O8 C27 C28 109.08(19)
O8 C27 H27A 109.9
C28 C27 H27A 109.9
O8 C27 H27B 109.9
C28 C27 H27B 109.9
H27A C27 H27B 108.3
C27 C28 H28A 109.5
C27 C28 H28B 109.5
H28A C28 H28B 109.5
C27 C28 H28C 109.5
H28A C28 H28C 109.5
H28B C28 H28C 109.5
O8 C29 C30 108.6(2)
O8 C29 H29A 110.0
C30 C29 H29A 110.0
O8 C29 H29B 110.0
C30 C29 H29B 110.0
H29A C29 H29B 108.4
C29 C30 H30A 109.5
C29 C30 H30B 109.5
H30A C30 H30B 109.5
C29 C30 H30C 109.5
H30A C30 H30C 109.5
H30B C30 H30C 109.5
C4 O1 C22 116.60(16)
C5 O2 H2 109.5
C11 O3 H3A 109.5
C12 O4 H4 109.5
C18 O5 H5 109.5
C19 O6 H6A 109.5
C25 O7 C23 112.46(16)
C29 O8 C27 113.10(18)

loop_
_geom_bond_atom_site_label_1
_geom_bond_atom_site_label_2
_geom_bond_distance
C1 C8 1.528(3)
C1 C15 1.530(3)
C1 C2 1.531(3)
C1 H1 1.0000
C2 C7 1.384(3)
C2 C3 1.404(3)
C3 C4 1.390(3)
C3 H3 0.9500
C4 O1 1.372(2)
C4 C5 1.401(3)
C5 C6 1.377(3)
C5 O2 1.379(2)
C6 C7 1.399(3)
C6 H6 0.9500
C7 H7 0.9500
C8 C13 1.393(3)
C8 C9 1.407(3)
C9 C10 1.395(3)
C9 C14 1.507(3)
C10 C11 1.388(3)
C10 H10 0.9500
C11 O3 1.376(2)
C11 C12 1.397(3)
C12 O4 1.371(2)
C12 C13 1.387(3)
C13 H13 0.9500
C14 H14A 0.9800
C14 H14B 0.9800
C14 H14C 0.9800
C15 C20 1.394(3)
C15 C16 1.409(3)
C16 C17 1.389(3)
C16 C21 1.508(3)
C17 C18 1.387(3)
C17 H17 0.9500
C18 O5 1.378(2)
C18 C19 1.385(3)
C19 O6 1.381(2)
C19 C20 1.392(3)
C20 H20 0.9500
C21 H21A 0.9800
C21 H21B 0.9800
C21 H21C 0.9800
C22 O1 1.430(3)
C22 H22A 0.9800
C22 H22B 0.9800
C22 H22C 0.9800
C23 O7 1.441(3)
C23 C24 1.504(3)
C23 H23A 0.9900
C23 H23B 0.9900
C24 H24A 0.9800
C24 H24B 0.9800
C24 H24C 0.9800
C25 O7 1.432(3)
C25 C26 1.497(3)
C25 H25A 0.9900
C25 H25B 0.9900
C26 H26A 0.9800
C26 H26B 0.9800
C26 H26C 0.9800
C27 O8 1.435(3)
C27 C28 1.493(4)
C27 H27A 0.9900
C27 H27B 0.9900
C28 H28A 0.9800
C28 H28B 0.9800
C28 H28C 0.9800
C29 O8 1.427(3)
C29 C30 1.502(4)
C29 H29A 0.9900
C29 H29B 0.9900
C30 H30A 0.9800
C30 H30B 0.9800
C30 H30C 0.9800
O2 H2 0.8400
O3 H3A 0.8400
O4 H4 0.8400
O5 H5 0.8400
O6 H6A 0.8400

loop_
_geom_torsion_atom_site_label_1
_geom_torsion_atom_site_label_2
_geom_torsion_atom_site_label_3
_geom_torsion_atom_site_label_4
_geom_torsion
C8 C1 C2 C7 -32.1(3)
C15 C1 C2 C7 94.7(2)
C8 C1 C2 C3 148.50(18)
C15 C1 C2 C3 -84.8(2)
C7 C2 C3 C4 -0.7(3)
C1 C2 C3 C4 178.72(18)
C2 C3 C4 O1 179.77(19)
C2 C3 C4 C5 -0.4(3)
O1 C4 C5 C6 -178.48(18)
C3 C4 C5 C6 1.7(3)
O1 C4 C5 O2 2.3(3)
C3 C4 C5 O2 -177.55(18)
O2 C5 C6 C7 177.49(18)
C4 C5 C6 C7 -1.8(3)
C3 C2 C7 C6 0.7(3)
C1 C2 C7 C6 -178.76(18)
C5 C6 C7 C2 0.6(3)
C15 C1 C8 C13 -34.6(3)
C2 C1 C8 C13 93.3(2)
C15 C1 C8 C9 149.85(18)
C2 C1 C8 C9 -82.3(2)
C13 C8 C9 C10 -2.1(3)
C1 C8 C9 C10 173.51(18)
C13 C8 C9 C14 179.39(19)
C1 C8 C9 C14 -5.0(3)
C8 C9 C10 C11 -0.5(3)
C14 C9 C10 C11 177.99(19)
C9 C10 C11 O3 -177.44(18)
C9 C10 C11 C12 3.4(3)
O3 C11 C12 O4 -1.6(3)
C10 C11 C12 O4 177.55(18)
O3 C11 C12 C13 177.26(19)
C10 C11 C12 C13 -3.6(3)
O4 C12 C13 C8 179.77(19)
C11 C12 C13 C8 1.0(3)
C9 C8 C13 C12 1.9(3)
C1 C8 C13 C12 -173.79(19)
C8 C1 C15 C20 97.3(2)
C2 C1 C15 C20 -29.7(3)
C8 C1 C15 C16 -80.0(2)
C2 C1 C15 C16 152.90(18)
C20 C15 C16 C17 -0.8(3)
C1 C15 C16 C17 176.68(18)
C20 C15 C16 C21 178.09(19)
C1 C15 C16 C21 -4.5(3)
C15 C16 C17 C18 1.9(3)
C21 C16 C17 C18 -177.0(2)
C16 C17 C18 O5 178.02(18)
C16 C17 C18 C19 -0.8(3)
O5 C18 C19 O6 0.8(3)
C17 C18 C19 O6 179.56(18)
O5 C18 C19 C20 179.78(18)
C17 C18 C19 C20 -1.4(3)
O6 C19 C20 C15 -178.47(18)
C18 C19 C20 C15 2.6(3)
C16 C15 C20 C19 -1.5(3)
C1 C15 C20 C19 -178.87(18)
C3 C4 O1 C22 7.2(3)
C5 C4 O1 C22 -172.62(19)
C26 C25 O7 C23 177.6(2)
C24 C23 O7 C25 -69.9(2)
C30 C29 O8 C27 -179.0(2)
C28 C27 O8 C29 -177.3(2)
